data_1568443
loop_
_publ_author_name
'Ong, How Chee'
'Coimbra, Jo&#xe3;o T S'
'Ramos, Maria J.'
'Xing, Bengang'
'Fernandes, Pedro A.'
'Garc&#xed;a, Felipe'

_publ_section_title
;
 Beyond the TPP<sup>+</sup> "gold standard": a new generation
 mitochondrial delivery vector based on extended PN frameworks.
;
_journal_issue 15
_journal_name_full 'Chemical science'
_journal_page_first 4126
_journal_page_last 4133
_journal_paper_doi 10.1039/d2sc06508h
_journal_volume 14
_journal_year 2023
_chemical_formula_sum 'C21 H22 Br P'
_chemical_formula_weight 385.26
_space_group_crystal_system monoclinic
_space_group_IT_number 14
_space_group_name_Hall '-P 2yn'
_space_group_name_H-M_alt 'P 1 21/n 1'
_atom_sites_solution_hydrogens geom
_atom_sites_solution_primary dual
_audit_update_record
;
2021-05-17 deposited with the CCDC.	2023-02-13 downloaded from the CCDC.
;
_cell_angle_alpha 90
_cell_angle_beta 93.167(4)
_cell_angle_gamma 90
_cell_formula_units_Z 4
_cell_length_a 10.6424(12)
_cell_length_b 12.4166(15)
_cell_length_c 14.4706(17)
_cell_measurement_reflns_used 1646
_cell_measurement_temperature 296.(2)
_cell_measurement_theta_max 19.9786
_cell_measurement_theta_min 2.5228
_cell_volume 1909.3(4)
_computing_cell_refinement 'SAINT V8.38A (Bruker AXS Inc., 2017)'
_computing_data_collection 'APEX3 (Bruker AXS Inc., 2016)'
_computing_data_reduction 'SAINT V8.38A (Bruker AXS Inc., 2017)'
_computing_molecular_graphics 'shelXle (C.B. Huebschle, rev 882)'
_computing_publication_material 'APEX3 (Bruker AXS Inc., 2016)'
_computing_structure_refinement 'SHELXL-2017/1 (Sheldrick, 2017)'
_computing_structure_solution 'SHELXT 2014/5 (Sheldrick, 2014)'
_diffrn_ambient_temperature 296.(2)
_diffrn_detector_area_resol_mean 8.3333
_diffrn_measured_fraction_theta_full 0.999
_diffrn_measured_fraction_theta_max 0.999
_diffrn_measurement_device_type 'CCD area detector'
_diffrn_measurement_method 'phi and omega scans'
_diffrn_radiation_monochromator graphite
_diffrn_radiation_type MoK\a
_diffrn_radiation_wavelength 0.71073
_diffrn_reflns_av_R_equivalents 0.0666
_diffrn_reflns_av_unetI/netI 0.0962
_diffrn_reflns_limit_h_max 13
_diffrn_reflns_limit_h_min -13
_diffrn_reflns_limit_k_max 12
_diffrn_reflns_limit_k_min -15
_diffrn_reflns_limit_l_max 18
_diffrn_reflns_limit_l_min -13
_diffrn_reflns_number 11725
_diffrn_reflns_theta_full 26.37
_diffrn_reflns_theta_max 26.37
_diffrn_reflns_theta_min 2.32
_diffrn_source 'fine-focus sealed tube'
_diffrn_source_type 'Bruker KappaCCD'
_exptl_absorpt_coefficient_mu 2.234
_exptl_absorpt_correction_T_max 0.55
_exptl_absorpt_correction_T_min 0.44
_exptl_absorpt_correction_type multi-scan
_exptl_absorpt_process_details
;
SADABS-2016/2 - Bruker AXS area detector scaling and absorption correction
;
_exptl_crystal_colour colourless
_exptl_crystal_density_diffrn 1.340
_exptl_crystal_density_method 'not measured'
_exptl_crystal_description block
_exptl_crystal_F_000 792
_exptl_crystal_recrystallization_method 'Re-crystallisation from solvent: Acetonitrile, diethyl ether'
_exptl_crystal_size_max 0.400
_exptl_crystal_size_mid 0.300
_exptl_crystal_size_min 0.300
_refine_diff_density_max 0.340
_refine_diff_density_min -0.481
_refine_ls_extinction_method none
_refine_ls_goodness_of_fit_ref 0.998
_refine_ls_hydrogen_treatment constr
_refine_ls_matrix_type full
_refine_ls_number_parameters 210
_refine_ls_number_reflns 3901
_refine_ls_number_restraints 0
_refine_ls_restrained_S_all 0.998
_refine_ls_R_factor_all 0.1175
_refine_ls_R_factor_gt 0.0504
_refine_ls_shift/su_max 0.001
_refine_ls_shift/su_mean 0.000
_refine_ls_structure_factor_coef Fsqd
_refine_ls_weighting_details 'w=1/[\s^2^(Fo^2^)+(0.0243P)^2^+0.8174P] where P=(Fo^2^+2Fc^2^)/3'
_refine_ls_weighting_scheme calc
_refine_ls_wR_factor_gt 0.0727
_refine_ls_wR_factor_ref 0.0874
_reflns_number_gt 2305
_reflns_number_total 3901
_reflns_threshold_expression 'I > 2\s(I)'
_cod_data_source_file d2sc06508h2.cif
_cod_data_source_block fghc150
_cod_depositor_comments
;
The following automatic conversions were performed:

data item '_exptl_absorpt_correction_type' value 'Multi-Scan' was
changed to 'multi-scan' in accordance with the
/home/data/users/saulius/crontab/automatic-downloads/rss-feeds/RSC/lib/dictionaries/cif_core.dic
dictionary named 'cif_core.dic' version 2.4.2 last updated on
2011-04-26.

Automatic conversion script
Id: cif_fix_values 7556 2019-12-06 15:28:31Z antanas 

 Adding full bibliography for 1568442--1568445.cif.
;
_cod_database_code 1568443

loop_
_space_group_symop_operation_xyz
'x, y, z'
'-x+1/2, y+1/2, -z+1/2'
'-x, -y, -z'
'x-1/2, -y-1/2, z-1/2'

loop_
_atom_site_type_symbol
_atom_site_label
_atom_site_fract_x
_atom_site_fract_y
_atom_site_fract_z
_atom_site_U_iso_or_equiv
_atom_site_adp_type
_atom_site_calc_flag
_atom_site_refinement_flags_adp
_atom_site_refinement_flags_occupancy
_atom_site_refinement_flags_posn
_atom_site_occupancy
_atom_site_disorder_assembly
_atom_site_disorder_group
Br Br1 0.38206(4) 0.09692(3) 0.68193(3) 0.05160(16) Uani d . . . 1 . .
P P1 0.22995(8) 0.56825(7) 0.35197(6) 0.0290(2) Uani d . . . 1 . .
C C1 0.2757(3) 0.6651(3) 0.4399(2) 0.0317(9) Uani d . . . 1 . .
C C2 0.3469(3) 0.7554(3) 0.4188(3) 0.0376(9) Uani d . . . 1 . .
H H2 0.378195 0.763149 0.3604 0.045 Uiso calc U . R 1 . .
C C4 0.3236(4) 0.8228(4) 0.5725(3) 0.0553(12) Uani d . . . 1 . .
H H4 0.339049 0.87634 0.616631 0.066 Uiso calc U . R 1 . .
C C3 0.3701(3) 0.8332(3) 0.4860(3) 0.0488(11) Uani d . . . 1 . .
H H3 0.417875 0.893414 0.472627 0.059 Uiso calc U . R 1 . .
C C5 0.2543(4) 0.7335(4) 0.5938(3) 0.0541(12) Uani d . . . 1 . .
H H5 0.223616 0.726318 0.652404 0.065 Uiso calc U . R 1 . .
C C6 0.2306(3) 0.6546(3) 0.5278(2) 0.0448(10) Uani d . . . 1 . .
H H6 0.184111 0.594029 0.542327 0.054 Uiso calc U . R 1 . .
C C7 0.3515(3) 0.5478(3) 0.2729(2) 0.0308(9) Uani d . . . 1 . .
C C9 0.5706(4) 0.5294(4) 0.2435(3) 0.0643(13) Uani d . . . 1 . .
H H9 0.654776 0.538466 0.262785 0.077 Uiso calc U . R 1 . .
C C8 0.4778(3) 0.5591(3) 0.3013(3) 0.0517(11) Uani d . . . 1 . .
H H8 0.499847 0.586736 0.359728 0.062 Uiso calc U . R 1 . .
C C10 0.5398(4) 0.4868(3) 0.1580(3) 0.0606(12) Uani d . . . 1 . .
H H10 0.602735 0.465331 0.119881 0.073 Uiso calc U . R 1 . .
C C11 0.4155(4) 0.4760(3) 0.1286(3) 0.0509(11) Uani d . . . 1 . .
H H11 0.394568 0.44839 0.070029 0.061 Uiso calc U . R 1 . .
C C12 0.3209(4) 0.5060(3) 0.1856(2) 0.0397(10) Uani d . . . 1 . .
H H12 0.236949 0.498144 0.165304 0.048 Uiso calc U . R 1 . .
C C13 0.2078(3) 0.4398(3) 0.4057(2) 0.0305(9) Uani d . . . 1 . .
C C14 0.1123(3) 0.3709(3) 0.3771(2) 0.0351(9) Uani d . . . 1 . .
H H14 0.051509 0.393343 0.332566 0.042 Uiso calc U . R 1 . .
C C15 0.1060(3) 0.2687(3) 0.4139(2) 0.0416(10) Uani d . . . 1 . .
H H15 0.040987 0.222731 0.394089 0.05 Uiso calc U . R 1 . .
C C16 0.1953(4) 0.2342(3) 0.4799(2) 0.0438(10) Uani d . . . 1 . .
H H16 0.190652 0.165304 0.504755 0.053 Uiso calc U . R 1 . .
C C17 0.2912(4) 0.3026(3) 0.5085(3) 0.0507(11) Uani d . . . 1 . .
H H17 0.35168 0.27964 0.553106 0.061 Uiso calc U . R 1 . .
C C18 0.2989(3) 0.4038(3) 0.4723(2) 0.0459(10) Uani d . . . 1 . .
H H18 0.364769 0.44895 0.49194 0.055 Uiso calc U . R 1 . .
C C19 0.0857(3) 0.6133(3) 0.2902(2) 0.0316(9) Uani d . . . 1 . .
H H19 0.057589 0.556325 0.246986 0.038 Uiso calc U . R 1 . .
C C20 -0.0178(3) 0.6326(3) 0.3564(3) 0.0511(11) Uani d . . . 1 . .
H H20A -0.095762 0.646073 0.321762 0.077 Uiso calc U . R 1 . .
H H20B 0.003425 0.693795 0.394747 0.077 Uiso calc U . R 1 . .
H H20C -0.026584 0.570185 0.394686 0.077 Uiso calc U . R 1 . .
C C21 0.1119(3) 0.7150(3) 0.2335(3) 0.0450(10) Uani d . . . 1 . .
H H21A 0.175647 0.69963 0.190975 0.067 Uiso calc U . R 1 . .
H H21B 0.140364 0.771838 0.274549 0.067 Uiso calc U . R 1 . .
H H21C 0.036126 0.737085 0.199687 0.067 Uiso calc U . R 1 . .

loop_
_atom_site_aniso_label
_atom_site_aniso_U_11
_atom_site_aniso_U_22
_atom_site_aniso_U_33
_atom_site_aniso_U_12
_atom_site_aniso_U_13
_atom_site_aniso_U_23
Br1 0.0485(3) 0.0491(3) 0.0554(3) -0.0068(2) -0.0130(2) 0.0141(2)
P1 0.0293(5) 0.0277(6) 0.0297(5) -0.0029(4) 0.0001(4) -0.0005(4)
C1 0.031(2) 0.033(2) 0.030(2) -0.0020(17) -0.0008(17) -0.0043(18)
C2 0.034(2) 0.038(3) 0.041(2) -0.0055(18) 0.0003(18) 0.001(2)
C4 0.053(3) 0.052(3) 0.060(3) 0.000(2) -0.015(2) -0.029(3)
C3 0.046(2) 0.040(3) 0.060(3) -0.011(2) -0.009(2) -0.006(2)
C5 0.055(3) 0.068(3) 0.040(2) -0.007(2) 0.004(2) -0.021(2)
C6 0.045(2) 0.052(3) 0.038(2) -0.016(2) 0.005(2) -0.005(2)
C7 0.031(2) 0.027(2) 0.035(2) 0.0001(16) 0.0030(17) 0.0045(17)
C9 0.035(3) 0.081(4) 0.077(3) 0.010(2) 0.008(3) -0.011(3)
C8 0.037(2) 0.070(3) 0.048(3) 0.007(2) 0.003(2) -0.010(2)
C10 0.060(3) 0.051(3) 0.074(3) 0.013(2) 0.032(3) 0.001(3)
C11 0.071(3) 0.041(3) 0.042(3) 0.002(2) 0.012(2) -0.006(2)
C12 0.046(2) 0.034(2) 0.040(2) 0.0019(19) 0.006(2) -0.0017(19)
C13 0.034(2) 0.030(2) 0.027(2) -0.0035(16) 0.0003(17) -0.0005(16)
C14 0.037(2) 0.033(3) 0.035(2) -0.0031(17) 0.0003(17) 0.0006(18)
C15 0.041(2) 0.036(3) 0.048(3) -0.0105(19) 0.004(2) -0.002(2)
C16 0.060(3) 0.031(2) 0.042(2) 0.001(2) 0.011(2) 0.006(2)
C17 0.063(3) 0.045(3) 0.042(2) 0.005(2) -0.011(2) 0.012(2)
C18 0.047(2) 0.039(3) 0.051(2) -0.008(2) -0.012(2) 0.007(2)
C19 0.0287(19) 0.034(2) 0.0320(19) -0.0023(17) -0.0015(16) -0.0020(17)
C20 0.036(2) 0.069(3) 0.050(2) 0.007(2) 0.012(2) -0.003(2)
C21 0.045(2) 0.038(3) 0.051(2) 0.0021(19) -0.0031(19) 0.011(2)

loop_
_atom_type_symbol
_atom_type_description
_atom_type_scat_dispersion_real
_atom_type_scat_dispersion_imag
_atom_type_scat_source
C C 0.0033 0.0016 'International Tables Vol C Tables 4.2.6.8 and 6.1.1.4'
H H 0.0000 0.0000 'International Tables Vol C Tables 4.2.6.8 and 6.1.1.4'
Br Br -0.2901 2.4595 'International Tables Vol C Tables 4.2.6.8 and 6.1.1.4'
P P 0.1023 0.0942 'International Tables Vol C Tables 4.2.6.8 and 6.1.1.4'

loop_
_geom_angle_atom_site_label_1
_geom_angle_atom_site_label_2
_geom_angle_atom_site_label_3
_geom_angle_site_symmetry_1
_geom_angle_site_symmetry_3
_geom_angle
_geom_angle_publ_flag
C7 P1 C13 . . 105.51(16) ?
C7 P1 C1 . . 111.69(16) ?
C13 P1 C1 . . 108.93(16) ?
C7 P1 C19 . . 110.42(15) ?
C13 P1 C19 . . 111.00(15) ?
C1 P1 C19 . . 109.25(16) ?
C6 C1 C2 . . 119.6(3) ?
C6 C1 P1 . . 119.4(3) ?
C2 C1 P1 . . 120.8(3) ?
C3 C2 C1 . . 119.0(4) ?
C3 C2 H2 . . 120.5 ?
C1 C2 H2 . . 120.5 ?
C5 C4 C3 . . 120.2(4) ?
C5 C4 H4 . . 119.9 ?
C3 C4 H4 . . 119.9 ?
C4 C3 C2 . . 120.9(4) ?
C4 C3 H3 . . 119.5 ?
C2 C3 H3 . . 119.5 ?
C4 C5 C6 . . 119.8(4) ?
C4 C5 H5 . . 120.1 ?
C6 C5 H5 . . 120.1 ?
C5 C6 C1 . . 120.4(4) ?
C5 C6 H6 . . 119.8 ?
C1 C6 H6 . . 119.8 ?
C12 C7 C8 . . 118.8(3) ?
C12 C7 P1 . . 119.5(3) ?
C8 C7 P1 . . 121.1(3) ?
C10 C9 C8 . . 120.5(4) ?
C10 C9 H9 . . 119.7 ?
C8 C9 H9 . . 119.7 ?
C9 C8 C7 . . 120.4(4) ?
C9 C8 H8 . . 119.8 ?
C7 C8 H8 . . 119.8 ?
C9 C10 C11 . . 119.7(4) ?
C9 C10 H10 . . 120.1 ?
C11 C10 H10 . . 120.1 ?
C10 C11 C12 . . 120.5(4) ?
C10 C11 H11 . . 119.7 ?
C12 C11 H11 . . 119.7 ?
C11 C12 C7 . . 120.0(3) ?
C11 C12 H12 . . 120.0 ?
C7 C12 H12 . . 120.0 ?
C14 C13 C18 . . 118.7(3) ?
C14 C13 P1 . . 122.3(2) ?
C18 C13 P1 . . 118.6(3) ?
C13 C14 C15 . . 120.4(3) ?
C13 C14 H14 . . 119.8 ?
C15 C14 H14 . . 119.8 ?
C16 C15 C14 . . 120.5(3) ?
C16 C15 H15 . . 119.7 ?
C14 C15 H15 . . 119.7 ?
C17 C16 C15 . . 119.3(4) ?
C17 C16 H16 . . 120.4 ?
C15 C16 H16 . . 120.4 ?
C18 C17 C16 . . 120.8(3) ?
C18 C17 H17 . . 119.6 ?
C16 C17 H17 . . 119.6 ?
C17 C18 C13 . . 120.3(3) ?
C17 C18 H18 . . 119.9 ?
C13 C18 H18 . . 119.9 ?
C20 C19 C21 . . 111.5(3) ?
C20 C19 P1 . . 111.1(2) ?
C21 C19 P1 . . 109.9(2) ?
C20 C19 H19 . . 108.1 ?
C21 C19 H19 . . 108.1 ?
P1 C19 H19 . . 108.1 ?
C19 C20 H20A . . 109.5 ?
C19 C20 H20B . . 109.5 ?
H20A C20 H20B . . 109.5 ?
C19 C20 H20C . . 109.5 ?
H20A C20 H20C . . 109.5 ?
H20B C20 H20C . . 109.5 ?
C19 C21 H21A . . 109.5 ?
C19 C21 H21B . . 109.5 ?
H21A C21 H21B . . 109.5 ?
C19 C21 H21C . . 109.5 ?
H21A C21 H21C . . 109.5 ?
H21B C21 H21C . . 109.5 ?

loop_
_geom_bond_atom_site_label_1
_geom_bond_atom_site_label_2
_geom_bond_site_symmetry_2
_geom_bond_distance
_geom_bond_publ_flag
P1 C7 . 1.792(4) ?
P1 C13 . 1.795(3) ?
P1 C1 . 1.798(3) ?
P1 C19 . 1.822(3) ?
C1 C6 . 1.391(5) ?
C1 C2 . 1.396(5) ?
C2 C3 . 1.384(5) ?
C2 H2 . 0.93 ?
C4 C5 . 1.376(5) ?
C4 C3 . 1.377(5) ?
C4 H4 . 0.93 ?
C3 H3 . 0.93 ?
C5 C6 . 1.382(5) ?
C5 H5 . 0.93 ?
C6 H6 . 0.93 ?
C7 C12 . 1.388(4) ?
C7 C8 . 1.391(5) ?
C9 C10 . 1.370(5) ?
C9 C8 . 1.379(5) ?
C9 H9 . 0.93 ?
C8 H8 . 0.93 ?
C10 C11 . 1.373(5) ?
C10 H10 . 0.93 ?
C11 C12 . 1.387(5) ?
C11 H11 . 0.93 ?
C12 H12 . 0.93 ?
C13 C14 . 1.375(4) ?
C13 C18 . 1.402(4) ?
C14 C15 . 1.380(5) ?
C14 H14 . 0.93 ?
C15 C16 . 1.377(5) ?
C15 H15 . 0.93 ?
C16 C17 . 1.375(5) ?
C16 H16 . 0.93 ?
C17 C18 . 1.366(5) ?
C17 H17 . 0.93 ?
C18 H18 . 0.93 ?
C19 C20 . 1.519(5) ?
C19 C21 . 1.540(5) ?
C19 H19 . 0.98 ?
C20 H20A . 0.96 ?
C20 H20B . 0.96 ?
C20 H20C . 0.96 ?
C21 H21A . 0.96 ?
C21 H21B . 0.96 ?
C21 H21C . 0.96 ?
